data_4085071
loop_
_publ_author_name
'Arnold, Nicole'
'Braunschweig, Holger'
'Brenner, Peter B.'
'Dewhurst, Rian'
'Kramer, Thomas'
'Radacki, Krzysztof'

_publ_section_title
;
 Investigation of Steric Factors Involved in the Formation of Terminal
 Cationic Platinum Arylborylene Complexes
;
_journal_issue 11
_journal_name_full Organometallics
_journal_page_first 2343
_journal_paper_doi 10.1021/om501141g
_journal_volume 34
_journal_year 2015
_chemical_formula_moiety 'C46 H79 B Br2 P2 Pt'
_chemical_formula_sum 'C46 H79 B Br2 P2 Pt'
_chemical_formula_weight 1059.75
_chemical_name_common
;
?
;
_chemical_name_systematic
; 
?
;
_space_group_IT_number 2
_symmetry_cell_setting triclinic
_symmetry_space_group_name_Hall '-P 1'
_symmetry_space_group_name_H-M 'P -1'
_atom_sites_solution_hydrogens geom
_atom_sites_solution_primary direct
_atom_sites_solution_secondary difmap
_audit_creation_method SHELXL-97
_cell_angle_alpha 80.703(4)
_cell_angle_beta 89.627(4)
_cell_angle_gamma 72.306(4)
_cell_formula_units_Z 2
_cell_length_a 13.0435(17)
_cell_length_b 14.2865(18)
_cell_length_c 14.9344(18)
_cell_measurement_reflns_used 6956
_cell_measurement_temperature 100(2)
_cell_measurement_theta_max 26.30
_cell_measurement_theta_min 2.21
_cell_volume 2613.8(6)
_computing_cell_refinement 'Saint+ ver. 7.68A (Bruker AXS)'
_computing_data_collection 'APEX2 ver. 2010.3 (Bruker AXS)'
_computing_data_reduction 'Saint+ ver. 7.68A (Bruker AXS)'
_computing_molecular_graphics 'XP ver. 5.1 (Bruker AXS, 1998)'
_computing_publication_material 'SHELXL-97 (Sheldrick, 2008)'
_computing_structure_refinement 'SHELXL-97 (Sheldrick, 1997)'
_computing_structure_solution 'SHELXS-97 (Sheldrick, 1990)'
_diffrn_ambient_temperature 100(2)
_diffrn_measured_fraction_theta_full 1.000
_diffrn_measured_fraction_theta_max 0.994
_diffrn_measurement_device_type 'Bruker APEX-II CCD'
_diffrn_measurement_method '\f and \w scans'
_diffrn_radiation_monochromator 'multi-layer mirror'
_diffrn_radiation_source 'rotating anode'
_diffrn_radiation_type MoK\a
_diffrn_radiation_wavelength 0.71073
_diffrn_reflns_av_R_equivalents 0.0000
_diffrn_reflns_av_sigmaI/netI 0.0835
_diffrn_reflns_limit_h_max 16
_diffrn_reflns_limit_h_min -16
_diffrn_reflns_limit_k_max 18
_diffrn_reflns_limit_k_min -17
_diffrn_reflns_limit_l_max 19
_diffrn_reflns_limit_l_min 0
_diffrn_reflns_number 11241
_diffrn_reflns_theta_full 26.00
_diffrn_reflns_theta_max 26.92
_diffrn_reflns_theta_min 1.38
_exptl_absorpt_coefficient_mu 4.301
_exptl_absorpt_correction_T_max 0.7454
_exptl_absorpt_correction_T_min 0.5131
_exptl_absorpt_correction_type multi-scan
_exptl_absorpt_process_details 'Sadabs 2008/1 (Brucker 2008)'
_exptl_crystal_colour colourless
_exptl_crystal_density_diffrn 1.347
_exptl_crystal_density_method 'not measured'
_exptl_crystal_description block
_exptl_crystal_F_000 1076
_exptl_crystal_size_max 0.24
_exptl_crystal_size_mid 0.19
_exptl_crystal_size_min 0.15
_platon_squeeze_details
;
;
_refine_diff_density_max 2.244
_refine_diff_density_min -0.937
_refine_diff_density_rms 0.158
_refine_ls_extinction_method none
_refine_ls_goodness_of_fit_ref 0.954
_refine_ls_hydrogen_treatment constr
_refine_ls_matrix_type full
_refine_ls_number_parameters 472
_refine_ls_number_reflns 11241
_refine_ls_number_restraints 24
_refine_ls_restrained_S_all 0.954
_refine_ls_R_factor_all 0.0611
_refine_ls_R_factor_gt 0.0407
_refine_ls_shift/su_max 0.001
_refine_ls_shift/su_mean 0.000
_refine_ls_structure_factor_coef Fsqd
_refine_ls_weighting_details 'calc w=1/[\s^2^(Fo^2^)+(0.0420P)^2^+0.0000P] where P=(Fo^2^+2Fc^2^)/3'
_refine_ls_weighting_scheme calc
_refine_ls_wR_factor_gt 0.0848
_refine_ls_wR_factor_ref 0.0907
_reflns_number_gt 8567
_reflns_number_total 11241
_reflns_threshold_expression >2sigma(I)
_cod_data_source_file om501141g_si_001.cif
_cod_data_source_block 1b
_cod_depositor_comments
;
The following automatic conversions were performed:

'_symmetry_cell_setting' value 'Triclinic' changed to 'triclinic'
according to
/home/saulius/struct/COD-crude-data--automatic-downloads/rss-feeds/ACS/lib/dictionaries/cif_core.dic
dictionary named 'cif_core.dic' version 2.4.2 from 2011-04-26.

Automatic conversion script
Id: cif_fix_values 2935 2014-11-11 08:27:57Z andrius 

 Adding full bibliography for 4085070--4085073.cif.
;
_cod_original_sg_symbol_H-M P-1
_cod_database_code 4085071

loop_
_symmetry_equiv_pos_as_xyz
'x, y, z'
'-x, -y, -z'

loop_
_atom_site_label
_atom_site_type_symbol
_atom_site_fract_x
_atom_site_fract_y
_atom_site_fract_z
_atom_site_U_iso_or_equiv
_atom_site_adp_type
_atom_site_occupancy
_atom_site_symmetry_multiplicity
_atom_site_calc_flag
_atom_site_refinement_flags
Pt1 Pt 0.654588(15) 0.796932(13) 0.731839(12) 0.01438(6) Uani 1 1 d .
P1 P 0.51105(10) 0.73834(8) 0.78056(8) 0.0149(3) Uani 1 1 d .
C1 C 0.5484(4) 1.0051(3) 0.7961(3) 0.0167(10) Uani 1 1 d U
B1 B 0.6199(5) 0.8910(4) 0.8194(4) 0.0201(12) Uani 1 1 d U
Br1 Br 0.67713(4) 0.84910(3) 0.94756(3) 0.02170(12) Uani 1 1 d .
P2 P 0.81599(10) 0.83226(8) 0.69953(8) 0.0165(3) Uani 1 1 d .
C2 C 0.5240(4) 1.0669(3) 0.8617(3) 0.0186(11) Uani 1 1 d .
H2 H 0.5460 1.0397 0.9234 0.022 Uiso 1 1 calc R
Br2 Br 0.68368(4) 0.69263(3) 0.60044(3) 0.02147(12) Uani 1 1 d .
C3 C 0.4678(4) 1.1676(3) 0.8381(3) 0.0212(11) Uani 1 1 d .
H3 H 0.4518 1.2079 0.8842 0.025 Uiso 1 1 calc R
C4 C 0.4346(4) 1.2108(3) 0.7487(3) 0.0196(11) Uani 1 1 d .
C5 C 0.4565(4) 1.1485(3) 0.6836(3) 0.0182(11) Uani 1 1 d .
H5 H 0.4339 1.1754 0.6220 0.022 Uiso 1 1 calc R
C6 C 0.5107(4) 1.0482(3) 0.7078(3) 0.0182(11) Uani 1 1 d U
H6 H 0.5226 1.0072 0.6622 0.022 Uiso 1 1 calc R
C7 C 0.3820(4) 1.3231(3) 0.7202(3) 0.0237(12) Uani 1 1 d .
C8 C 0.4667(6) 1.3652(4) 0.6706(5) 0.0495(19) Uani 1 1 d .
H8A H 0.4859 1.3360 0.6155 0.074 Uiso 1 1 calc R
H8B H 0.5311 1.3486 0.7107 0.074 Uiso 1 1 calc R
H8C H 0.4368 1.4378 0.6543 0.074 Uiso 1 1 calc R
C9 C 0.3497(5) 1.3759(4) 0.8026(4) 0.0359(15) Uani 1 1 d .
H9A H 0.3142 1.4471 0.7816 0.054 Uiso 1 1 calc R
H9B H 0.4141 1.3671 0.8403 0.054 Uiso 1 1 calc R
H9C H 0.3000 1.3471 0.8383 0.054 Uiso 1 1 calc R
C10 C 0.2829(5) 1.3453(4) 0.6576(4) 0.0423(17) Uani 1 1 d .
H10A H 0.3036 1.3151 0.6032 0.064 Uiso 1 1 calc R
H10B H 0.2512 1.4176 0.6401 0.064 Uiso 1 1 calc R
H10C H 0.2300 1.3175 0.6894 0.064 Uiso 1 1 calc R
C11 C 0.8327(4) 0.9398(3) 0.7464(3) 0.0180(11) Uani 1 1 d .
H11 H 0.7961 0.9392 0.8054 0.022 Uiso 1 1 calc R
C12 C 0.9470(4) 0.9422(3) 0.7690(3) 0.0204(11) Uani 1 1 d .
H12A H 0.9879 0.8789 0.8079 0.025 Uiso 1 1 calc R
H12B H 0.9857 0.9494 0.7123 0.025 Uiso 1 1 calc R
C13 C 0.9397(4) 1.0297(4) 0.8186(3) 0.0229(11) Uani 1 1 d .
H13A H 0.9096 1.0170 0.8787 0.028 Uiso 1 1 calc R
H13B H 1.0132 1.0332 0.8289 0.028 Uiso 1 1 calc R
C14 C 0.8704(4) 1.1298(3) 0.7674(3) 0.0229(11) Uani 1 1 d .
H14A H 0.8612 1.1810 0.8067 0.027 Uiso 1 1 calc R
H14B H 0.9077 1.1493 0.7129 0.027 Uiso 1 1 calc R
C15 C 0.7605(4) 1.1262(3) 0.7385(4) 0.0239(12) Uani 1 1 d .
H15A H 0.7214 1.1898 0.6992 0.029 Uiso 1 1 calc R
H15B H 0.7181 1.1184 0.7929 0.029 Uiso 1 1 calc R
C16 C 0.7706(4) 1.0399(3) 0.6869(3) 0.0160(10) Uani 1 1 d .
H16A H 0.8092 1.0497 0.6305 0.019 Uiso 1 1 calc R
H16B H 0.6980 1.0387 0.6697 0.019 Uiso 1 1 calc R
C21 C 0.8430(4) 0.8468(3) 0.5777(3) 0.0170(10) Uani 1 1 d .
H21 H 0.8532 0.7794 0.5614 0.020 Uiso 1 1 calc R
C22 C 0.9480(4) 0.8700(4) 0.5526(3) 0.0186(11) Uani 1 1 d U
H22A H 0.9425 0.9376 0.5641 0.022 Uiso 1 1 calc R
H22B H 1.0085 0.8218 0.5913 0.022 Uiso 1 1 calc R
C23 C 0.9707(4) 0.8643(4) 0.4531(3) 0.0228(11) Uani 1 1 d .
H23A H 1.0352 0.8854 0.4376 0.027 Uiso 1 1 calc R
H23B H 0.9866 0.7944 0.4436 0.027 Uiso 1 1 calc R
C24 C 0.8769(4) 0.9294(4) 0.3906(3) 0.0230(12) Uani 1 1 d .
H24A H 0.8927 0.9192 0.3273 0.028 Uiso 1 1 calc R
H24B H 0.8675 1.0002 0.3936 0.028 Uiso 1 1 calc R
C25 C 0.7723(4) 0.9060(3) 0.4161(3) 0.0191(11) Uani 1 1 d .
H25A H 0.7789 0.8372 0.4073 0.023 Uiso 1 1 calc R
H25B H 0.7118 0.9523 0.3760 0.023 Uiso 1 1 calc R
C26 C 0.7491(4) 0.9163(3) 0.5155(3) 0.0173(10) Uani 1 1 d .
H26A H 0.7381 0.9860 0.5236 0.021 Uiso 1 1 calc R
H26B H 0.6823 0.8994 0.5318 0.021 Uiso 1 1 calc R
C31 C 0.9312(4) 0.7251(3) 0.7520(3) 0.0187(11) Uani 1 1 d .
H31 H 0.9975 0.7462 0.7431 0.022 Uiso 1 1 calc R
C32 C 0.9495(5) 0.6314(4) 0.7088(4) 0.0290(13) Uani 1 1 d .
H32A H 0.9606 0.6472 0.6431 0.035 Uiso 1 1 calc R
H32B H 0.8852 0.6083 0.7155 0.035 Uiso 1 1 calc R
C33 C 1.0494(5) 0.5478(4) 0.7550(4) 0.0307(13) Uani 1 1 d .
H33A H 1.0585 0.4869 0.7283 0.037 Uiso 1 1 calc R
H33B H 1.1146 0.5689 0.7433 0.037 Uiso 1 1 calc R
C34 C 1.0385(5) 0.5247(4) 0.8555(4) 0.0301(13) Uani 1 1 d .
H34A H 1.1047 0.4730 0.8832 0.036 Uiso 1 1 calc R
H34B H 0.9771 0.4981 0.8675 0.036 Uiso 1 1 calc R
C35 C 1.0205(5) 0.6176(4) 0.8984(4) 0.0325(14) Uani 1 1 d .
H35A H 1.0846 0.6410 0.8909 0.039 Uiso 1 1 calc R
H35B H 1.0105 0.6015 0.9642 0.039 Uiso 1 1 calc R
C36 C 0.9203(4) 0.7007(4) 0.8535(3) 0.0248(12) Uani 1 1 d .
H36A H 0.8555 0.6791 0.8651 0.030 Uiso 1 1 calc R
H36B H 0.9110 0.7613 0.8809 0.030 Uiso 1 1 calc R
C41 C 0.4182(4) 0.8100(3) 0.8576(3) 0.0168(10) Uani 1 1 d .
H41 H 0.4651 0.8335 0.8957 0.020 Uiso 1 1 calc R
C42 C 0.3379(4) 0.9061(3) 0.8055(3) 0.0191(11) Uani 1 1 d .
H42A H 0.3772 0.9414 0.7623 0.023 Uiso 1 1 calc R
H42B H 0.2846 0.8885 0.7700 0.023 Uiso 1 1 calc R
C43 C 0.2793(4) 0.9748(3) 0.8700(3) 0.0217(11) Uani 1 1 d .
H43A H 0.2261 1.0343 0.8349 0.026 Uiso 1 1 calc R
H43B H 0.3317 0.9975 0.9014 0.026 Uiso 1 1 calc R
C44 C 0.2216(4) 0.9211(4) 0.9404(3) 0.0258(12) Uani 1 1 d .
H44A H 0.1886 0.9653 0.9843 0.031 Uiso 1 1 calc R
H44B H 0.1632 0.9057 0.9096 0.031 Uiso 1 1 calc R
C45 C 0.2997(4) 0.8245(3) 0.9913(3) 0.0229(12) Uani 1 1 d .
H45A H 0.2594 0.7895 1.0337 0.027 Uiso 1 1 calc R
H45B H 0.3534 0.8406 1.0276 0.027 Uiso 1 1 calc R
C46 C 0.3581(4) 0.7556(3) 0.9261(3) 0.0219(11) Uani 1 1 d .
H46A H 0.3053 0.7348 0.8933 0.026 Uiso 1 1 calc R
H46B H 0.4101 0.6951 0.9609 0.026 Uiso 1 1 calc R
C51 C 0.4320(4) 0.7235(3) 0.6856(3) 0.0164(10) Uani 1 1 d .
H51 H 0.4817 0.6681 0.6584 0.020 Uiso 1 1 calc R
C52 C 0.3320(4) 0.6894(4) 0.7098(3) 0.0237(12) Uani 1 1 d .
H52A H 0.3530 0.6287 0.7566 0.028 Uiso 1 1 calc R
H52B H 0.2775 0.7422 0.7351 0.028 Uiso 1 1 calc R
C53 C 0.2834(5) 0.6676(4) 0.6251(4) 0.0299(13) Uani 1 1 d .
H53A H 0.3345 0.6087 0.6051 0.036 Uiso 1 1 calc R
H53B H 0.2162 0.6515 0.6408 0.036 Uiso 1 1 calc R
C54 C 0.2588(5) 0.7553(4) 0.5475(4) 0.0316(13) Uani 1 1 d .
H54A H 0.2010 0.8119 0.5645 0.038 Uiso 1 1 calc R
H54B H 0.2328 0.7364 0.4930 0.038 Uiso 1 1 calc R
C55 C 0.3589(4) 0.7870(4) 0.5256(3) 0.0272(13) Uani 1 1 d .
H55A H 0.4148 0.7320 0.5043 0.033 Uiso 1 1 calc R
H55B H 0.3406 0.8452 0.4760 0.033 Uiso 1 1 calc R
C56 C 0.4031(4) 0.8140(3) 0.6085(3) 0.0209(11) Uani 1 1 d .
H56A H 0.3484 0.8707 0.6286 0.025 Uiso 1 1 calc R
H56B H 0.4680 0.8343 0.5928 0.025 Uiso 1 1 calc R
C61 C 0.5630(4) 0.6111(3) 0.8483(3) 0.0171(10) Uani 1 1 d .
H61 H 0.4996 0.5916 0.8729 0.021 Uiso 1 1 calc R
C62 C 0.6245(4) 0.5322(3) 0.7930(3) 0.0254(12) Uani 1 1 d .
H62A H 0.6853 0.5516 0.7644 0.030 Uiso 1 1 calc R
H62B H 0.5760 0.5280 0.7441 0.030 Uiso 1 1 calc R
C63 C 0.6677(4) 0.4299(3) 0.8543(3) 0.0234(12) Uani 1 1 d .
H63A H 0.6062 0.4079 0.8780 0.028 Uiso 1 1 calc R
H63B H 0.7098 0.3806 0.8178 0.028 Uiso 1 1 calc R
C64 C 0.7378(4) 0.4331(4) 0.9328(4) 0.0264(12) Uani 1 1 d .
H64A H 0.8027 0.4494 0.9096 0.032 Uiso 1 1 calc R
H64B H 0.7616 0.3669 0.9721 0.032 Uiso 1 1 calc R
C65 C 0.6762(4) 0.5106(3) 0.9875(3) 0.0245(12) Uani 1 1 d .
H65A H 0.7240 0.5133 1.0376 0.029 Uiso 1 1 calc R
H65B H 0.6149 0.4908 1.0148 0.029 Uiso 1 1 calc R
C66 C 0.6340(4) 0.6130(3) 0.9300(3) 0.0210(11) Uani 1 1 d .
H66A H 0.6953 0.6360 0.9077 0.025 Uiso 1 1 calc R
H66B H 0.5911 0.6607 0.9677 0.025 Uiso 1 1 calc R

loop_
_atom_site_aniso_label
_atom_site_aniso_U_11
_atom_site_aniso_U_22
_atom_site_aniso_U_33
_atom_site_aniso_U_23
_atom_site_aniso_U_13
_atom_site_aniso_U_12
Pt1 0.01454(10) 0.01266(9) 0.01443(10) 0.00072(6) 0.00375(7) -0.00354(7)
P1 0.0158(7) 0.0132(5) 0.0139(7) 0.0010(5) 0.0025(5) -0.0037(5)
C1 0.010(2) 0.022(2) 0.021(2) -0.0040(18) 0.0049(18) -0.0086(18)
B1 0.019(3) 0.017(2) 0.027(3) -0.001(2) 0.007(2) -0.011(2)
Br1 0.0238(3) 0.0225(2) 0.0174(3) -0.00054(19) 0.0027(2) -0.0065(2)
P2 0.0160(7) 0.0144(5) 0.0160(7) 0.0027(5) 0.0038(5) -0.0028(5)
C2 0.020(3) 0.022(2) 0.014(3) -0.0013(19) 0.005(2) -0.008(2)
Br2 0.0249(3) 0.0208(2) 0.0207(3) -0.00549(19) 0.0086(2) -0.0090(2)
C3 0.021(3) 0.017(2) 0.026(3) -0.007(2) 0.004(2) -0.005(2)
C4 0.021(3) 0.015(2) 0.024(3) -0.002(2) 0.005(2) -0.007(2)
C5 0.018(3) 0.020(2) 0.015(3) -0.0021(19) 0.002(2) -0.005(2)
C6 0.016(2) 0.0135(19) 0.023(2) -0.0024(18) 0.0059(19) -0.0027(18)
C7 0.028(3) 0.014(2) 0.023(3) -0.003(2) 0.005(2) 0.003(2)
C8 0.057(5) 0.014(3) 0.074(5) -0.003(3) 0.027(4) -0.008(3)
C9 0.047(4) 0.025(3) 0.030(3) -0.009(2) -0.002(3) 0.000(3)
C10 0.045(4) 0.024(3) 0.046(4) -0.007(3) -0.010(3) 0.007(3)
C11 0.017(3) 0.017(2) 0.015(3) 0.0016(18) 0.003(2) -0.001(2)
C12 0.021(3) 0.019(2) 0.020(3) 0.002(2) -0.002(2) -0.007(2)
C13 0.018(3) 0.030(3) 0.022(3) -0.003(2) 0.004(2) -0.009(2)
C14 0.029(3) 0.018(2) 0.021(3) 0.000(2) 0.004(2) -0.009(2)
C15 0.020(3) 0.018(2) 0.031(3) -0.004(2) 0.006(2) -0.003(2)
C16 0.012(3) 0.016(2) 0.020(3) -0.0003(19) 0.0039(19) -0.005(2)
C21 0.019(3) 0.014(2) 0.018(3) 0.0002(18) 0.002(2) -0.006(2)
C22 0.017(2) 0.023(2) 0.014(2) 0.0017(18) 0.0033(18) -0.006(2)
C23 0.022(3) 0.027(3) 0.022(3) -0.002(2) 0.006(2) -0.011(2)
C24 0.027(3) 0.029(3) 0.014(3) 0.001(2) 0.005(2) -0.011(2)
C25 0.025(3) 0.018(2) 0.012(3) 0.0015(18) 0.001(2) -0.006(2)
C26 0.016(3) 0.016(2) 0.019(3) 0.0023(19) 0.003(2) -0.006(2)
C31 0.016(3) 0.016(2) 0.022(3) 0.0045(19) 0.000(2) -0.004(2)
C32 0.026(3) 0.023(2) 0.029(3) 0.002(2) 0.003(2) 0.004(2)
C33 0.027(3) 0.022(3) 0.032(3) 0.003(2) 0.001(2) 0.004(2)
C34 0.024(3) 0.022(3) 0.035(3) 0.013(2) -0.001(2) -0.002(2)
C35 0.024(3) 0.039(3) 0.024(3) 0.012(2) -0.001(2) -0.004(3)
C36 0.018(3) 0.026(3) 0.024(3) 0.004(2) 0.001(2) -0.001(2)
C41 0.018(3) 0.017(2) 0.016(3) -0.0029(19) 0.002(2) -0.006(2)
C42 0.021(3) 0.018(2) 0.016(3) -0.0014(19) 0.001(2) -0.004(2)
C43 0.017(3) 0.019(2) 0.028(3) -0.004(2) 0.006(2) -0.003(2)
C44 0.021(3) 0.027(3) 0.027(3) -0.006(2) 0.012(2) -0.003(2)
C45 0.026(3) 0.025(2) 0.020(3) -0.005(2) 0.009(2) -0.010(2)
C46 0.015(3) 0.021(2) 0.025(3) 0.001(2) 0.007(2) -0.002(2)
C51 0.017(3) 0.015(2) 0.015(3) 0.0001(18) 0.0013(19) -0.004(2)
C52 0.026(3) 0.022(2) 0.024(3) 0.004(2) 0.005(2) -0.013(2)
C53 0.034(3) 0.031(3) 0.029(3) -0.002(2) -0.004(2) -0.016(3)
C54 0.035(4) 0.029(3) 0.028(3) 0.000(2) -0.012(3) -0.008(3)
C55 0.031(3) 0.023(2) 0.020(3) 0.002(2) -0.002(2) 0.001(2)
C56 0.022(3) 0.017(2) 0.019(3) 0.0043(19) 0.003(2) -0.002(2)
C61 0.015(3) 0.017(2) 0.016(3) 0.0021(19) 0.0034(19) -0.003(2)
C62 0.032(3) 0.016(2) 0.026(3) 0.002(2) 0.003(2) -0.005(2)
C63 0.032(3) 0.011(2) 0.027(3) -0.002(2) 0.006(2) -0.007(2)
C64 0.020(3) 0.020(2) 0.030(3) 0.009(2) -0.003(2) 0.001(2)
C65 0.023(3) 0.024(3) 0.022(3) 0.004(2) -0.008(2) -0.004(2)
C66 0.020(3) 0.014(2) 0.025(3) 0.0030(19) 0.003(2) -0.003(2)

loop_
_atom_type_symbol
_atom_type_description
_atom_type_scat_dispersion_real
_atom_type_scat_dispersion_imag
_atom_type_scat_source
C C 0.0033 0.0016 'International Tables Vol C Tables 4.2.6.8 and 6.1.1.4'
H H 0.0000 0.0000 'International Tables Vol C Tables 4.2.6.8 and 6.1.1.4'
B B 0.0013 0.0007 'International Tables Vol C Tables 4.2.6.8 and 6.1.1.4'
P P 0.1023 0.0942 'International Tables Vol C Tables 4.2.6.8 and 6.1.1.4'
Br Br -0.2901 2.4595 'International Tables Vol C Tables 4.2.6.8 and 6.1.1.4'
Pt Pt -1.7033 8.3905 'International Tables Vol C Tables 4.2.6.8 and 6.1.1.4'

loop_
_geom_angle_atom_site_label_1
_geom_angle_atom_site_label_2
_geom_angle_atom_site_label_3
_geom_angle
B1 Pt1 P2 91.18(17)
B1 Pt1 P1 90.13(17)
P2 Pt1 P1 170.44(4)
B1 Pt1 Br2 172.23(17)
P2 Pt1 Br2 89.75(3)
P1 Pt1 Br2 90.22(3)
C51 P1 C41 109.1(2)
C51 P1 C61 104.5(2)
C41 P1 C61 103.6(2)
C51 P1 Pt1 112.41(16)
C41 P1 Pt1 116.20(16)
C61 P1 Pt1 110.07(16)
C6 C1 C2 116.9(4)
C6 C1 B1 120.8(4)
C2 C1 B1 122.3(4)
C1 B1 Pt1 125.1(4)
C1 B1 Br1 113.7(4)
Pt1 B1 Br1 121.2(3)
C21 P2 C11 109.3(2)
C21 P2 C31 103.9(2)
C11 P2 C31 104.2(2)
C21 P2 Pt1 113.53(17)
C11 P2 Pt1 115.32(16)
C31 P2 Pt1 109.55(16)
C3 C2 C1 120.9(5)
C3 C2 H2 119.5
C1 C2 H2 119.5
C2 C3 C4 121.6(4)
C2 C3 H3 119.2
C4 C3 H3 119.2
C3 C4 C5 117.4(4)
C3 C4 C7 122.3(4)
C5 C4 C7 120.2(4)
C6 C5 C4 120.7(5)
C6 C5 H5 119.7
C4 C5 H5 119.7
C5 C6 C1 122.4(4)
C5 C6 H6 118.8
C1 C6 H6 118.8
C10 C7 C4 111.2(4)
C10 C7 C9 108.9(4)
C4 C7 C9 111.9(4)
C10 C7 C8 110.1(5)
C4 C7 C8 107.4(4)
C9 C7 C8 107.3(5)
C7 C8 H8A 109.5
C7 C8 H8B 109.5
H8A C8 H8B 109.5
C7 C8 H8C 109.5
H8A C8 H8C 109.5
H8B C8 H8C 109.5
C7 C9 H9A 109.5
C7 C9 H9B 109.5
H9A C9 H9B 109.5
C7 C9 H9C 109.5
H9A C9 H9C 109.5
H9B C9 H9C 109.5
C7 C10 H10A 109.5
C7 C10 H10B 109.5
H10A C10 H10B 109.5
C7 C10 H10C 109.5
H10A C10 H10C 109.5
H10B C10 H10C 109.5
C12 C11 C16 108.5(4)
C12 C11 P2 119.4(3)
C16 C11 P2 111.6(3)
C12 C11 H11 105.4
C16 C11 H11 105.4
P2 C11 H11 105.4
C13 C12 C11 109.7(4)
C13 C12 H12A 109.7
C11 C12 H12A 109.7
C13 C12 H12B 109.7
C11 C12 H12B 109.7
H12A C12 H12B 108.2
C14 C13 C12 113.7(4)
C14 C13 H13A 108.8
C12 C13 H13A 108.8
C14 C13 H13B 108.8
C12 C13 H13B 108.8
H13A C13 H13B 107.7
C15 C14 C13 111.9(4)
C15 C14 H14A 109.2
C13 C14 H14A 109.2
C15 C14 H14B 109.2
C13 C14 H14B 109.2
H14A C14 H14B 107.9
C14 C15 C16 111.2(4)
C14 C15 H15A 109.4
C16 C15 H15A 109.4
C14 C15 H15B 109.4
C16 C15 H15B 109.4
H15A C15 H15B 108.0
C15 C16 C11 110.4(4)
C15 C16 H16A 109.6
C11 C16 H16A 109.6
C15 C16 H16B 109.6
C11 C16 H16B 109.6
H16A C16 H16B 108.1
C26 C21 C22 110.6(4)
C26 C21 P2 114.9(3)
C22 C21 P2 115.8(3)
C26 C21 H21 104.7
C22 C21 H21 104.7
P2 C21 H21 104.7
C23 C22 C21 111.2(4)
C23 C22 H22A 109.4
C21 C22 H22A 109.4
C23 C22 H22B 109.4
C21 C22 H22B 109.4
H22A C22 H22B 108.0
C24 C23 C22 112.0(4)
C24 C23 H23A 109.2
C22 C23 H23A 109.2
C24 C23 H23B 109.2
C22 C23 H23B 109.2
H23A C23 H23B 107.9
C23 C24 C25 111.7(4)
C23 C24 H24A 109.3
C25 C24 H24A 109.3
C23 C24 H24B 109.3
C25 C24 H24B 109.3
H24A C24 H24B 107.9
C24 C25 C26 110.3(4)
C24 C25 H25A 109.6
C26 C25 H25A 109.6
C24 C25 H25B 109.6
C26 C25 H25B 109.6
H25A C25 H25B 108.1
C21 C26 C25 110.0(4)
C21 C26 H26A 109.7
C25 C26 H26A 109.7
C21 C26 H26B 109.7
C25 C26 H26B 109.7
H26A C26 H26B 108.2
C36 C31 C32 110.2(4)
C36 C31 P2 111.0(3)
C32 C31 P2 114.2(4)
C36 C31 H31 107.0
C32 C31 H31 107.0
P2 C31 H31 107.0
C31 C32 C33 110.2(5)
C31 C32 H32A 109.6
C33 C32 H32A 109.6
C31 C32 H32B 109.6
C33 C32 H32B 109.6
H32A C32 H32B 108.1
C34 C33 C32 111.5(4)
C34 C33 H33A 109.3
C32 C33 H33A 109.3
C34 C33 H33B 109.3
C32 C33 H33B 109.3
H33A C33 H33B 108.0
C33 C34 C35 110.8(4)
C33 C34 H34A 109.5
C35 C34 H34A 109.5
C33 C34 H34B 109.5
C35 C34 H34B 109.5
H34A C34 H34B 108.1
C34 C35 C36 110.4(5)
C34 C35 H35A 109.6
C36 C35 H35A 109.6
C34 C35 H35B 109.6
C36 C35 H35B 109.6
H35A C35 H35B 108.1
C31 C36 C35 111.1(4)
C31 C36 H36A 109.4
C35 C36 H36A 109.4
C31 C36 H36B 109.4
C35 C36 H36B 109.4
H36A C36 H36B 108.0
C46 C41 C42 109.7(4)
C46 C41 P1 118.9(3)
C42 C41 P1 112.0(3)
C46 C41 H41 105.0
C42 C41 H41 105.0
P1 C41 H41 105.0
C43 C42 C41 111.3(4)
C43 C42 H42A 109.4
C41 C42 H42A 109.4
C43 C42 H42B 109.4
C41 C42 H42B 109.4
H42A C42 H42B 108.0
C42 C43 C44 110.8(4)
C42 C43 H43A 109.5
C44 C43 H43A 109.5
C42 C43 H43B 109.5
C44 C43 H43B 109.5
H43A C43 H43B 108.1
C45 C44 C43 111.2(4)
C45 C44 H44A 109.4
C43 C44 H44A 109.4
C45 C44 H44B 109.4
C43 C44 H44B 109.4
H44A C44 H44B 108.0
C44 C45 C46 111.7(4)
C44 C45 H45A 109.3
C46 C45 H45A 109.3
C44 C45 H45B 109.3
C46 C45 H45B 109.3
H45A C45 H45B 107.9
C45 C46 C41 110.0(4)
C45 C46 H46A 109.7
C41 C46 H46A 109.7
C45 C46 H46B 109.7
C41 C46 H46B 109.7
H46A C46 H46B 108.2
C56 C51 C52 110.5(4)
C56 C51 P1 113.4(3)
C52 C51 P1 116.8(3)
C56 C51 H51 105.0
C52 C51 H51 105.0
P1 C51 H51 105.0
C53 C52 C51 110.4(4)
C53 C52 H52A 109.6
C51 C52 H52A 109.6
C53 C52 H52B 109.6
C51 C52 H52B 109.6
H52A C52 H52B 108.1
C54 C53 C52 112.1(4)
C54 C53 H53A 109.2
C52 C53 H53A 109.2
C54 C53 H53B 109.2
C52 C53 H53B 109.2
H53A C53 H53B 107.9
C53 C54 C55 110.8(5)
C53 C54 H54A 109.5
C55 C54 H54A 109.5
C53 C54 H54B 109.5
C55 C54 H54B 109.5
H54A C54 H54B 108.1
C56 C55 C54 111.1(4)
C56 C55 H55A 109.4
C54 C55 H55A 109.4
C56 C55 H55B 109.4
C54 C55 H55B 109.4
H55A C55 H55B 108.0
C55 C56 C51 109.5(4)
C55 C56 H56A 109.8
C51 C56 H56A 109.8
C55 C56 H56B 109.8
C51 C56 H56B 109.8
H56A C56 H56B 108.2
C62 C61 C66 110.6(4)
C62 C61 P1 113.7(3)
C66 C61 P1 109.6(3)
C62 C61 H61 107.6
C66 C61 H61 107.6
P1 C61 H61 107.6
C61 C62 C63 110.5(4)
C61 C62 H62A 109.5
C63 C62 H62A 109.5
C61 C62 H62B 109.5
C63 C62 H62B 109.5
H62A C62 H62B 108.1
C64 C63 C62 111.9(4)
C64 C63 H63A 109.2
C62 C63 H63A 109.2
C64 C63 H63B 109.2
C62 C63 H63B 109.2
H63A C63 H63B 107.9
C63 C64 C65 110.1(4)
C63 C64 H64A 109.6
C65 C64 H64A 109.6
C63 C64 H64B 109.6
C65 C64 H64B 109.6
H64A C64 H64B 108.1
C64 C65 C66 112.0(4)
C64 C65 H65A 109.2
C66 C65 H65A 109.2
C64 C65 H65B 109.2
C66 C65 H65B 109.2
H65A C65 H65B 107.9
C65 C66 C61 111.0(4)
C65 C66 H66A 109.4
C61 C66 H66A 109.4
C65 C66 H66B 109.4
C61 C66 H66B 109.4
H66A C66 H66B 108.0

loop_
_geom_bond_atom_site_label_1
_geom_bond_atom_site_label_2
_geom_bond_distance
Pt1 B1 1.977(6)
Pt1 P2 2.3396(13)
Pt1 P1 2.3395(13)
Pt1 Br2 2.6090(6)
P1 C51 1.836(5)
P1 C41 1.857(5)
P1 C61 1.858(4)
C1 C6 1.386(7)
C1 C2 1.395(6)
C1 B1 1.595(7)
B1 Br1 1.989(6)
P2 C21 1.841(5)
P2 C11 1.857(5)
P2 C31 1.856(5)
C2 C3 1.389(6)
C2 H2 0.9500
C3 C4 1.389(7)
C3 H3 0.9500
C4 C5 1.393(6)
C4 C7 1.529(6)
C5 C6 1.380(6)
C5 H5 0.9500
C6 H6 0.9500
C7 C10 1.522(8)
C7 C9 1.537(7)
C7 C8 1.542(8)
C8 H8A 0.9800
C8 H8B 0.9800
C8 H8C 0.9800
C9 H9A 0.9800
C9 H9B 0.9800
C9 H9C 0.9800
C10 H10A 0.9800
C10 H10B 0.9800
C10 H10C 0.9800
C11 C12 1.544(7)
C11 C16 1.544(6)
C11 H11 1.0000
C12 C13 1.532(7)
C12 H12A 0.9900
C12 H12B 0.9900
C13 C14 1.521(7)
C13 H13A 0.9900
C13 H13B 0.9900
C14 C15 1.519(7)
C14 H14A 0.9900
C14 H14B 0.9900
C15 C16 1.529(6)
C15 H15A 0.9900
C15 H15B 0.9900
C16 H16A 0.9900
C16 H16B 0.9900
C21 C26 1.525(6)
C21 C22 1.535(6)
C21 H21 1.0000
C22 C23 1.523(6)
C22 H22A 0.9900
C22 H22B 0.9900
C23 C24 1.508(7)
C23 H23A 0.9900
C23 H23B 0.9900
C24 C25 1.532(7)
C24 H24A 0.9900
C24 H24B 0.9900
C25 C26 1.535(6)
C25 H25A 0.9900
C25 H25B 0.9900
C26 H26A 0.9900
C26 H26B 0.9900
C31 C36 1.516(7)
C31 C32 1.532(7)
C31 H31 1.0000
C32 C33 1.549(7)
C32 H32A 0.9900
C32 H32B 0.9900
C33 C34 1.498(7)
C33 H33A 0.9900
C33 H33B 0.9900
C34 C35 1.520(8)
C34 H34A 0.9900
C34 H34B 0.9900
C35 C36 1.542(7)
C35 H35A 0.9900
C35 H35B 0.9900
C36 H36A 0.9900
C36 H36B 0.9900
C41 C46 1.539(6)
C41 C42 1.542(6)
C41 H41 1.0000
C42 C43 1.522(6)
C42 H42A 0.9900
C42 H42B 0.9900
C43 C44 1.531(7)
C43 H43A 0.9900
C43 H43B 0.9900
C44 C45 1.529(7)
C44 H44A 0.9900
C44 H44B 0.9900
C45 C46 1.530(6)
C45 H45A 0.9900
C45 H45B 0.9900
C46 H46A 0.9900
C46 H46B 0.9900
C51 C56 1.539(6)
C51 C52 1.546(7)
C51 H51 1.0000
C52 C53 1.535(8)
C52 H52A 0.9900
C52 H52B 0.9900
C53 C54 1.518(7)
C53 H53A 0.9900
C53 H53B 0.9900
C54 C55 1.524(8)
C54 H54A 0.9900
C54 H54B 0.9900
C55 C56 1.521(7)
C55 H55A 0.9900
C55 H55B 0.9900
C56 H56A 0.9900
C56 H56B 0.9900
C61 C62 1.529(6)
C61 C66 1.546(7)
C61 H61 1.0000
C62 C63 1.538(6)
C62 H62A 0.9900
C62 H62B 0.9900
C63 C64 1.507(7)
C63 H63A 0.9900
C63 H63B 0.9900
C64 C65 1.511(7)
C64 H64A 0.9900
C64 H64B 0.9900
C65 C66 1.514(6)
C65 H65A 0.9900
C65 H65B 0.9900
C66 H66A 0.9900
C66 H66B 0.9900

loop_
_geom_torsion_atom_site_label_1
_geom_torsion_atom_site_label_2
_geom_torsion_atom_site_label_3
_geom_torsion_atom_site_label_4
_geom_torsion
B1 Pt1 P1 C51 136.1(2)
Br2 Pt1 P1 C51 -36.10(16)
B1 Pt1 P1 C41 9.5(2)
Br2 Pt1 P1 C41 -162.76(17)
B1 Pt1 P1 C61 -107.9(2)
Br2 Pt1 P1 C61 79.91(16)
C6 C1 B1 Pt1 -4.3(7)
C2 C1 B1 Pt1 177.9(4)
C6 C1 B1 Br1 174.1(4)
C2 C1 B1 Br1 -3.6(6)
P2 Pt1 B1 C1 93.4(4)
P1 Pt1 B1 C1 -96.0(4)
P2 Pt1 B1 Br1 -84.9(3)
P1 Pt1 B1 Br1 85.7(3)
B1 Pt1 P2 C21 -137.4(2)
Br2 Pt1 P2 C21 34.86(16)
B1 Pt1 P2 C11 -10.3(2)
Br2 Pt1 P2 C11 162.03(17)
B1 Pt1 P2 C31 106.9(2)
Br2 Pt1 P2 C31 -80.80(17)
C6 C1 C2 C3 -2.3(7)
B1 C1 C2 C3 175.5(5)
C1 C2 C3 C4 -0.4(8)
C2 C3 C4 C5 2.1(8)
C2 C3 C4 C7 -174.2(5)
C3 C4 C5 C6 -1.0(8)
C7 C4 C5 C6 175.4(5)
C4 C5 C6 C1 -1.9(8)
C2 C1 C6 C5 3.5(7)
B1 C1 C6 C5 -174.4(5)
C3 C4 C7 C10 -134.3(5)
C5 C4 C7 C10 49.5(7)
C3 C4 C7 C9 -12.2(7)
C5 C4 C7 C9 171.6(5)
C3 C4 C7 C8 105.3(6)
C5 C4 C7 C8 -70.9(7)
C21 P2 C11 C12 -78.7(4)
C31 P2 C11 C12 31.9(4)
Pt1 P2 C11 C12 152.0(3)
C21 P2 C11 C16 49.2(4)
C31 P2 C11 C16 159.8(3)
Pt1 P2 C11 C16 -80.1(3)
C16 C11 C12 C13 58.6(5)
P2 C11 C12 C13 -172.1(3)
C11 C12 C13 C14 -54.7(5)
C12 C13 C14 C15 51.3(6)
C13 C14 C15 C16 -52.2(6)
C14 C15 C16 C11 58.4(5)
C12 C11 C16 C15 -61.4(5)
P2 C11 C16 C15 165.0(3)
C11 P2 C21 C26 -81.2(4)
C31 P2 C21 C26 168.0(3)
Pt1 P2 C21 C26 49.1(4)
C11 P2 C21 C22 49.8(4)
C31 P2 C21 C22 -61.0(4)
Pt1 P2 C21 C22 -180.0(3)
C26 C21 C22 C23 -56.0(5)
P2 C21 C22 C23 171.1(3)
C21 C22 C23 C24 53.9(5)
C22 C23 C24 C25 -54.3(6)
C23 C24 C25 C26 56.2(5)
C22 C21 C26 C25 58.1(5)
P2 C21 C26 C25 -168.5(3)
C24 C25 C26 C21 -58.0(5)
C21 P2 C31 C36 -178.5(4)
C11 P2 C31 C36 67.1(4)
Pt1 P2 C31 C36 -56.9(4)
C21 P2 C31 C32 -53.1(4)
C11 P2 C31 C32 -167.6(4)
Pt1 P2 C31 C32 68.5(4)
C36 C31 C32 C33 -56.1(6)
P2 C31 C32 C33 178.1(4)
C31 C32 C33 C34 56.6(6)
C32 C33 C34 C35 -57.0(6)
C33 C34 C35 C36 56.9(6)
C32 C31 C36 C35 57.2(6)
P2 C31 C36 C35 -175.2(4)
C34 C35 C36 C31 -57.4(6)
C51 P1 C41 C46 80.0(4)
C61 P1 C41 C46 -30.8(5)
Pt1 P1 C41 C46 -151.7(3)
C51 P1 C41 C42 -49.7(4)
C61 P1 C41 C42 -160.6(3)
Pt1 P1 C41 C42 78.6(4)
C46 C41 C42 C43 58.0(5)
P1 C41 C42 C43 -167.6(3)
C41 C42 C43 C44 -56.6(6)
C42 C43 C44 C45 54.9(6)
C43 C44 C45 C46 -55.7(6)
C44 C45 C46 C41 57.1(6)
C42 C41 C46 C45 -57.5(5)
P1 C41 C46 C45 171.7(4)
C41 P1 C51 C56 83.2(4)
C61 P1 C51 C56 -166.5(3)
Pt1 P1 C51 C56 -47.2(4)
C41 P1 C51 C52 -47.0(4)
C61 P1 C51 C52 63.2(4)
Pt1 P1 C51 C52 -177.4(3)
C56 C51 C52 C53 55.6(5)
P1 C51 C52 C53 -172.7(3)
C51 C52 C53 C54 -54.2(6)
C52 C53 C54 C55 55.0(6)
C53 C54 C55 C56 -57.7(6)
C54 C55 C56 C51 59.3(5)
C52 C51 C56 C55 -58.4(5)
P1 C51 C56 C55 168.3(3)
C51 P1 C61 C62 54.3(4)
C41 P1 C61 C62 168.5(4)
Pt1 P1 C61 C62 -66.6(4)
C51 P1 C61 C66 178.6(3)
C41 P1 C61 C66 -67.2(4)
Pt1 P1 C61 C66 57.7(3)
C66 C61 C62 C63 54.4(6)
P1 C61 C62 C63 178.3(4)
C61 C62 C63 C64 -56.5(6)
C62 C63 C64 C65 56.9(6)
C63 C64 C65 C66 -57.1(6)
C64 C65 C66 C61 56.3(6)
C62 C61 C66 C65 -54.8(5)
P1 C61 C66 C65 179.1(3)

loop_
_platon_squeeze_void_nr
_platon_squeeze_void_average_x
_platon_squeeze_void_average_y
_platon_squeeze_void_average_z
_platon_squeeze_void_volume
_platon_squeeze_void_count_electrons
_platon_squeeze_void_content
1 -0.050 0.500 0.500 459 182 ' '
